data_1000427
loop_
_publ_author_name
'Rossell, H. J.'
'Leblanc, M.'
'Ferey, G.'
'Bevan, D. J. M.'
'Simpson, D. J.'
'Taylor, M. R.'

_publ_section_title
;
 On the crystal structure of Bi2Te4O11
 Locality: synthetic
;
_journal_name_full 'Australian Journal of Chemistry'
_journal_page_first 1415
_journal_page_last 1425
_journal_paper_doi 10.1071/CH9921415
_journal_volume 45
_journal_year 1992
_chemical_formula_structural 'Bi2 Te4 O11'
_chemical_formula_sum 'Bi2 O11 Te4'
_chemical_name_mineral Chekhovichite
_chemical_name_systematic 'Dibismuth tetratellurium oxide'
_space_group_IT_number 14
_symmetry_cell_setting monoclinic
_symmetry_Int_Tables_number 14
_symmetry_space_group_name_Hall '-P 2yn'
_symmetry_space_group_name_H-M 'P 1 21/n 1'
_cell_angle_alpha 90
_cell_angle_beta 95.176(3)
_cell_angle_gamma 90
_cell_formula_units_Z 4
_cell_length_a 6.9909(3)
_cell_length_b 7.9593(3)
_cell_length_c 18.89629(80)
_cell_volume 1047.2
_exptl_crystal_density_diffrn 7.005
_refine_ls_R_factor_all 0.039
_cod_database_code 1000427

loop_
_symmetry_equiv_pos_as_xyz
x,y,z
1/2+x,1/2-y,1/2+z
-x,-y,-z
1/2-x,1/2+y,1/2-z

loop_
_atom_site_label
_atom_site_type_symbol
_atom_site_symmetry_multiplicity
_atom_site_Wyckoff_symbol
_atom_site_fract_x
_atom_site_fract_y
_atom_site_fract_z
_atom_site_occupancy
_atom_site_attached_hydrogens
_atom_site_calc_flag
Bi1 Bi3+ 4 e 0.5640(1) 0.1180(1) 0.4216 1. 0 d
Bi2 Bi3+ 4 e 0.5642(1) 0.1100(1) 0.9142 1. 0 d
Te1 Te4+ 4 e 0.2768(1) 0.1605(1) 0.2460(1) 1. 0 d
Te2 Te4+ 4 e 0.9141(1) 0.1194(1) 0.5743(1) 1. 0 d
Te3 Te4+ 4 e 0.2427(1) 0.0904(1) 0.7548(1) 1. 0 d
Te4 Te4+ 4 e 0.8932(1) 0.1392(1) 0.0718(1) 1. 0 d
O1 O2- 4 e 0.941(2) 0.170(2) 0.4777(5) 1. 0 d
O2 O2- 4 e 0.921(2) 0.172(2) 0.9707(5) 1. 0 d
O3 O2- 4 e 0.270(2) 0.159(2) 0.5845(6) 1. 0 d
O4 O2- 4 e 0.275(2) 0.145(2) 0.3448(6) 1. 0 d
O5 O2- 4 e 0.562(2) 0.025(2) 0.7635(7) 1. 0 d
O6 O2- 4 e 0.954(2) 0.153(2) 0.7507(7) 1. 0 d
O7 O2- 4 e 0.644(2) 0.071(2) 0.5413(6) 1. 0 d
O8 O2- 4 e 0.348(2) 0.169(2) 0.1076(6) 1. 0 d
O9 O2- 4 e 0.671(2) 0.020(2) 0.0365(5) 1. 0 d
O10 O2- 4 e 0.802(2) 0.104(2) 0.1908(8) 1. 0 d
O11 O2- 4 e 0.310(2) 0.223(2) 0.8349(7) 1. 0 d

loop_
_atom_type_symbol
_atom_type_oxidation_number
Bi3+ 3.000
Te4+ 4.000
O2- -2.000
